data_2005275
loop_
_publ_author_name
'Zhu, D.-L.'
'Yu, Y.-P.'
'Guo, G.-C.'
'Zhuang, H.-H.'
'Huang, J.-S.'
'Liu, Q.'
'Xu, Z.'
'You, X.-Z.'

_publ_section_title
<i>catena</i>-Poly[bis(<i>O</i>,<i>O</i>'-diethyldithiophosphato-<i>S</i>)zinc(II)-\m-4,4'-bipyridyl-<i>N</i>:<i>N</i>']
_journal_issue 8
_journal_name_full 'Acta Crystallographica Section C'
_journal_page_first 1963
_journal_page_last 1966
_journal_paper_doi 10.1107/S010827019600368X
_journal_volume 52
_journal_year 1996
_chemical_formula_iupac '[Zn (C4 H10 O2 P S2)2 (C10 H8 N2)]'
_chemical_formula_moiety 'C18 H28 N2 O4 P2 S4 Zn'
_chemical_formula_sum 'C18 H28 N2 O4 P2 S4 Zn'
_chemical_formula_weight 592.03
_space_group_IT_number 2
_symmetry_cell_setting triclinic
_symmetry_space_group_name_Hall '-P 1'
_symmetry_space_group_name_H-M 'P -1'
_atom_type_scat_source IntTabIV
_cell_angle_alpha 103.18(3)
_cell_angle_beta 93.98(4)
_cell_angle_gamma 110.49(3)
_cell_formula_units_Z 4
_cell_length_a 15.328(7)
_cell_length_b 15.621(6)
_cell_length_c 12.427(4)
_cell_measurement_reflns_used 20
_cell_measurement_temperature 296
_cell_measurement_theta_max 6
_cell_measurement_theta_min 1.5
_cell_volume 2677(2)
_diffrn_measurement_device 'Rigaku AFC-5R'
_diffrn_measurement_method \w/2\q
_diffrn_radiation_type MoK\a
_diffrn_radiation_wavelength 0.71073
_diffrn_reflns_av_R_equivalents 0.08
_diffrn_reflns_limit_h_max 18
_diffrn_reflns_limit_h_min 0
_diffrn_reflns_limit_k_max 18
_diffrn_reflns_limit_k_min -18
_diffrn_reflns_limit_l_max 14
_diffrn_reflns_limit_l_min -14
_diffrn_reflns_number 9819
_diffrn_reflns_theta_max 25
_diffrn_standards_decay_% 1.8
_diffrn_standards_interval_count 250
_diffrn_standards_number 3
_exptl_absorpt_coefficient_mu 1.381
_exptl_absorpt_correction_T_max 0.9800
_exptl_absorpt_correction_T_min 0.7446
_exptl_absorpt_correction_type '\y scans (TEXSAN; Molecular Structure Corporation, 1985)'
_exptl_crystal_colour colourless
_exptl_crystal_density_diffrn 1.469
_exptl_crystal_description prism
_exptl_crystal_size_max 0.55
_exptl_crystal_size_mid 0.30
_exptl_crystal_size_min 0.25
_refine_diff_density_max 0.78
_refine_diff_density_min -0.72
_refine_ls_extinction_method none
_refine_ls_goodness_of_fit_obs 1.68
_refine_ls_hydrogen_treatment noref
_refine_ls_number_parameters 520
_refine_ls_number_reflns 6259
_refine_ls_R_factor_obs 0.055
_refine_ls_shift/esd_max 0.01
_refine_ls_structure_factor_coef F
_refine_ls_weighting_details 'w = 1/\s^2^(F)'
_refine_ls_weighting_scheme calc
_refine_ls_wR_factor_obs 0.070
_reflns_number_observed 6259
_reflns_number_total 9413
_reflns_observed_criterion I>3\s(I)
_cod_data_source_file mu1140.cif
_cod_data_source_block mu1140a
_cod_depositor_comments
;
The following automatic conversions were performed:

'_refine_ls_weighting_scheme' value '1/\s^2^(F)' was changed to
'calc'. New tag '_refine_ls_weighting_details' was created. The value
of the new tag was set to 'w = 1/\s^2^(F)'.

Automatic conversion script
Id: cif_fix_values 3143 2015-03-26 13:38:13Z robertas 
;
_cod_database_code 2005275

loop_
_symmetry_equiv_pos_as_xyz
x,y,z
-x,-y,-z

loop_
_atom_site_aniso_label
_atom_site_aniso_U_11
_atom_site_aniso_U_22
_atom_site_aniso_U_33
_atom_site_aniso_U_12
_atom_site_aniso_U_13
_atom_site_aniso_U_23
Zn1 .0322(4) .0325(4) .0407(4) .0095(3) .0089(3) .0122(3)
Zn2 .0408(4) .0369(4) .0450(4) .0145(3) .0089(3) .0082(3)
S1 .0379(9) .0620(10) .0470(10) .0144(8) .0027(7) .0144(8)
S2 .120(2) .0540(10) .081(2) .0210(10) .0350(10) .0060(10)
S3 .0800(10) .0660(10) .0510(10) .0330(10) .0020(10) .0085(9)
S4 .0800(10) .0490(10) .0470(10) .0365(9) -.0020(9) .0093(8)
S5 .0620(10) .0455(9) .0530(10) .0275(8) .0073(8) .0104(8)
S6 .0880(10) .0580(10) .0650(10) .0220(10) -.0260(10) .0060(10)
S7 .0550(10) .095(2) .0440(10) .0360(10) .0083(8) .0110(10)
S8 .083(2) .120(2) .080(2) .058(2) .0370(10) .0300(10)
P1 .0580(10) .0490(10) .0385(9) .0151(9) .0059(8) .0157(8)
P2 .0490(10) .0500(10) .0510(10) .0208(8) .0034(8) .0218(8)
P3 .0510(10) .0450(10) .0550(10) .0197(8) .0042(8) .0181(8)
P4 .0620(10) .0730(10) .0420(10) .0110(10) .0149(9) .0120(10)
O1 .050(3) .088(4) .064(3) .015(3) .018(2) -.006(3)
O2 .156(6) .103(5) .057(3) .056(4) .015(4) .045(3)
O3 .049(3) .061(3) .071(3) .025(2) .006(2) .029(3)
O4 .047(3) .070(3) .080(3) .024(2) .010(2) .044(3)
O5 .055(3) .077(4) .066(3) .010(3) .012(3) .024(3)
O6 .102(4) .088(4) .096(4) .061(4) .032(3) .050(4)
O7 .076(4) .201(9) .172(7) .036(5) .040(5) .140(7)
O8 .074(5) .204(9) .091(5) -.009(5) .019(4) -.048(5)
N1 .041(3) .041(3) .045(3) .020(2) .011(2) .011(2)
N2 .038(3) .032(3) .042(3) .012(2) .011(2) .009(2)
N3 .037(3) .040(3) .049(3) .013(2) .006(2) .011(2)
N4 .030(3) .035(3) .039(3) .005(2) .008(2) .015(2)
C1 .049(4) .048(4) .042(4) .009(3) .007(3) -.003(3)
C2 .037(3) .051(4) .049(4) .011(3) .008(3) .000(3)
C3 .038(3) .036(3) .032(3) .014(3) .007(3) .009(2)
C4 .045(4) .050(4) .036(3) .019(3) .000(3) -.004(3)
C5 .037(3) .059(4) .044(4) .017(3) .003(3) .006(3)
C6 .036(3) .038(3) .054(4) .001(3) .010(3) .002(3)
C7 .043(4) .042(4) .051(4) .004(3) .011(3) -.005(3)
C8 .040(3) .034(3) .034(3) .011(3) .005(3) .012(3)
C9 .038(3) .034(3) .058(4) .002(3) .013(3) .002(3)
C10 .047(4) .031(3) .055(4) .004(3) .017(3) -.003(3)
C11 .045(4) .053(4) .067(5) .004(3) -.008(3) .034(4)
C12 .036(4) .052(4) .068(5) -.003(3) -.015(3) .033(4)
C13 .034(3) .024(3) .048(4) .002(2) .007(3) .014(3)
C14 .044(4) .041(4) .058(4) .008(3) -.010(3) .023(3)
C15 .033(3) .044(4) .065(4) .007(3) -.007(3) .023(3)
C16 .053(4) .041(4) .051(4) .023(3) .009(3) .021(3)
C17 .044(4) .045(4) .051(4) .016(3) .002(3) .020(3)
C18 .038(3) .026(3) .058(4) .003(3) .006(3) .017(3)
C19 .059(5) .048(4) .140(8) .009(4) -.032(5) .046(5)
C20 .048(5) .062(5) .142(8) .012(4) -.027(5) .042(5)
C25 .061(5) .082(6) .088(6) .024(4) .020(4) .038(5)
C26 .052(5) .111(7) .092(6) .037(5) .016(4) .011(6)
C27 .050(5) .099(7) .109(7) .028(5) .016(5) .055(6)
C28 .066(5) .110(8) .105(7) .036(5) .020(5) .059(6)
C29 .127(9) .130(10) .091(7) .058(8) .050(7) .039(7)

loop_
_atom_site_label
_atom_site_fract_x
_atom_site_fract_y
_atom_site_fract_z
_atom_site_U_iso_or_equiv
Zn(1) .22356(4) .15262(5) .99888(6) .0360(2)
Zn(2) -0.23926(5) .37145(5) 1.57276(6) .0424(3)
S(1) .1139(1) .1071(1) .8360(1) .0519(6)
S(2) .1634(2) -.0456(2) .6327(2) .092(1)
S(3) .3295(2) .1723(1) 1.2734(2) .0675(8)
S(4) .2635(1) .0271(1) 1.0108(2) .0580(7)
S(5) -0.3005(1) .4795(1) 1.5451(2) .0534(7)
S(6) -0.3709(2) .3499(2) 1.2749(2) .0778(9)
S(7) -0.1355(1) .4068(2) 1.7356(1) .0659(8)
S(8) -0.3290(2) .4434(2) 1.8080(2) .089(1)
P(1) .1878(1) .0835(1) .7112(1) .0500(7)
P(2) .3125(1) .0502(1) 1.1744(2) .0488(7)
P(3) -0.3022(1) .4717(1) 1.3806(2) .0499(7)
P(4) -0.2103(1) .4376(2) 1.8556(2) .0652(8)
O(1) .2936(3) .1412(4) .7695(4) .078(2)
O(2) .1763(5) .1465(5) .6326(5) .100(3)
O(3) .4052(3) .0264(3) 1.1802(4) .058(2)
O(4) .2502(3) -.0380(3) 1.2151(4) .061(2)
O(5) -0.1944(3) .5163(4) 1.3706(4) .071(2)
O(6) -0.3378(4) .5499(4) 1.3573(5) .083(3)
O(7) -0.2133(5) .3728(7) 1.9311(7) .135(5)
O(8) -0.1474(5) .5375(6) 1.9404(6) .164(4)
N(1) -0.1532(3) .3387(3) 1.4592(4) .042(2)
N(2) .1443(3) .1935(3) 1.1125(4) .039(2)
N(3) -0.3390(3) .2375(3) 1.5471(4) .043(2)
N(4) .3268(3) .2810(3) 1.0049(4) .036(2)
C(1) -.0595(5) .3776(5) 1.4871(5) .054(3)
C(2) .0009(4) .3525(5) 1.4216(5) .052(2)
C(3) -.0361(4) .2824(4) 1.3204(4) .036(2)
C(4) -0.1326(4) .2440(4) 1.2901(5) .048(2)
C(5) -0.1884(4) .2730(5) 1.3611(5) .050(3)
C(6) .1740(4) .2796(4) 1.1831(6) .050(2)
C(7) .1174(4) .3095(4) 1.2511(6) .054(2)
C(8) .0266(4) .2514(4) 1.2498(5) .037(2)
C(9) -.0033(4) .1604(4) 1.1779(6) .050(2)
C(10) .0565(4) .1354(4) 1.1126(5) .051(2)
C(11) .4120(4) .3163(5) 1.0675(6) .057(3)
C(12) .4806(4) .4004(5) 1.0674(6) .056(3)
C(13) .4625(4) .4515(4) 1.0007(5) .038(2)
C(14) .3761(4) .4168(4) .9349(6) .050(2)
C(15) .3110(4) .3310(4) .9391(6) .049(2)
C(16) -0.4270(4) .2069(4) 1.4904(5) .046(2)
C(17) -0.4908(4) .1156(4) 1.4711(5) .047(2)
C(18) -0.4652(4) .0525(4) 1.5109(5) .043(2)
C(19) -0.3762(5) .0821(5) 1.5698(8) .085(4)
C(20) -0.3165(5) .1741(6) 1.5856(8) .088(4)
C(21) .3698(8) .1309(8) .7148(9) .103(3)
C(22) .4606(8) .1917(9) .788(1) .121(4)
C(23)* .104(1) .115(1) .542(2) .126(6)
C(24) .127(1) .179(1) .467(1) .142(5)
C(25) .4900(6) .0914(6) 1.1568(7) .075(4)
C(26) .5682(6) .0590(7) 1.1789(9) .089(4)
C(27) .1509(5) -.0561(7) 1.2179(8) .082(4)
C(28) .1166(6) -0.1227(7) 1.2858(8) .088(4)
C(29) -0.1648(8) .5272(9) 1.2602(9) .113(6)
C(30)* -0.116(1) .632(1) 1.270(1) .122(6)
C(31)* -0.4290(9) .5503(9) 1.378(1) .076(3)
C(32)* -0.431(1) .647(1) 1.380(2) .088(5)
C(33) -0.273(1) .292(1) 1.925(1) .172(6)
C(34) -0.282(1) .239(1) 2.001(1) .175(6)
C(35) -.062(1) .573(1) 1.970(1) .167(6)
C(36) -.0096(9) .671(1) 2.020(1) .130(4)
C(23')* .170(2) .121(2) .512(3) .090(9)
C(30')* -0.119(2) .475(2) 1.233(3) .093(9)
C(31')* -0.338(3) .631(3) 1.418(4) .13(1)
C(32')* -0.424(2) .634(2) 1.454(2) .099(6)
H1 -0.033 .42529 1.55602 .06194
H2 .06731 .38259 1.44505 .05964
H3 -0.16094 .19763 1.22053 .05568
H4 -0.25496 .2448 1.33901 .05812
H5 .23685 .32216 1.18686 .05748
H6 .14185 .37196 1.29992 .06214
H7 -0.06512 .11589 1.17436 .0579
H8 .03426 .07284 1.06425 .05861
H9 .42575 .28116 1.11479 .06816
H10 .54036 .42266 1.11359 .06708
H11 .36112 .45104 .88719 .05877
H12 .25139 .30664 .89201 .05838
H13 -0.44587 .25052 1.46237 .0544
H14 -0.55217 .09679 1.43019 .0552
H15 -0.35631 .03957 1.59895 .10077
H16 -0.25501 .19398 1.62682 .10351
H17 .36403 .0665 .69848 .12375
H18 .36766 .14905 .64699 .12375
H19 .463 .17322 .85573 .14541
H20 .51095 .18494 .75123 .14541
H21 .46623 .25604 .80492 .14541
H22 .48156 .09205 1.08057 .08902
H23 .50446 .15337 1.2038 .08902
H24 .55333 -0.00316 1.13196 .10292
H25 .62489 .10109 1.16371 .10292
H26 .57635 .0583 1.25514 .10292
H27 .14331 .0016 1.2503 .09734
H28 .11628 -0.08294 1.14397 .09734
H29 .0517 -0.1352 1.28879 .10452
H30 .12428 -0.18033 1.2531 .10452
H31 .1517 -0.0958 1.35951 .10452
H32 -0.33235 .29872 1.91512 .20635
H33 -0.26707 .25248 1.85742 .20635
H34 -0.2941 .27115 2.06919 .20981
H35 -0.33188 .17873 1.97169 .20981
H36 -0.22433 .22917 2.01569 .20981
H37 -0.04856 .54105 2.02183 .20081
H38 -0.03579 .557 1.90426 .20081
H39 .05575 .68232 2.03404 .15607
H40 -0.01955 .70664 1.97104 .15607
H41 -0.03005 .69023 2.08876 .15607
H42 .09672 .05283 .501 .15099
H43 .04743 .11372 .5685 .15099
H44 .18352 .18 .44005 .16985
H45 .07664 .15602 .40575 .16985
H46 .13443 .24103 .50772 .16985
H47 -0.12238 .49603 1.24223 .13271
H48 -0.21872 .50034 1.20314 .13271
H49 -0.06237 .65874 1.32712 .14657
H50 -0.09729 .64026 1.20068 .14657
H51 -0.15877 .66315 1.28848 .14657
H52 -0.47657 .50317 1.31964 .09118
H53 -0.4403 .5373 1.44764 .09118
H54 -0.38281 .69433 1.43783 .10515
H55 -0.41991 .65992 1.31001 .10515
H56 -0.49059 .64822 1.39418 .10515

loop_
_geom_angle_atom_site_label_1
_geom_angle_atom_site_label_2
_geom_angle_atom_site_label_3
_geom_angle
_geom_angle_publ_flag
S(1) Zn(1) S(4) 108.76(8) yes
S(1) Zn(1) N(2) 98.10(10) yes
S(1) Zn(1) N(4) 108.1(2) yes
S(4) Zn(1) N(2) 117.8(2) yes
S(4) Zn(1) N(4) 120.1(2) yes
N(2) Zn(1) N(4) 101.5(2) yes
S(5) Zn(2) S(7) 119.34(8) yes
S(5) Zn(2) N(1) 116.4(2) yes
S(5) Zn(2) N(3) 113.6(2) yes
S(7) Zn(2) N(1) 97.4(2) yes
S(7) Zn(2) N(3) 108.6(2) yes
N(1) Zn(2) N(3) 98.5(2) yes
Zn(1) S(1) P(1) 103.70(10) yes
Zn(1) S(4) P(2) 106.30(10) yes
Zn(2) S(5) P(3) 104.30(10) yes
Zn(2) S(7) P(4) 102.40(10) yes
S(1) P(1) S(2) 118.10(10) yes
S(1) P(1) O(1) 103.3(2) yes
S(1) P(1) O(2) 105.7(3) yes
S(2) P(1) O(1) 113.4(3) yes
S(2) P(1) O(2) 113.9(2) yes
O(1) P(1) O(2) 100.5(3) yes
S(3) P(2) S(4) 116.80(10) yes
S(3) P(2) O(3) 113.2(2) yes
S(3) P(2) O(4) 114.0(2) yes
S(4) P(2) O(3) 107.4(2) yes
S(4) P(2) O(4) 108.1(2) yes
O(3) P(2) O(4) 95.1(3) yes
S(5) P(3) S(6) 117.70(10) yes
S(5) P(3) O(5) 103.8(2) yes
S(5) P(3) O(6) 106.9(3) yes
S(6) P(3) O(5) 114.3(2) yes
S(6) P(3) O(6) 111.5(2) yes
O(5) P(3) O(6) 101.1(3) yes
S(7) P(4) S(8) 117.30(10) yes
S(7) P(4) O(7) 106.8(4) yes
S(7) P(4) O(8) 108.5(3) yes
S(8) P(4) O(7) 115.4(3) yes
S(8) P(4) O(8) 107.5(4) yes
O(7) P(4) O(8) 99.9(5) yes
Zn(2) N(1) C(1) 120.5(4) yes
Zn(2) N(1) C(5) 122.4(4) yes
Zn(1) N(2) C(6) 122.8(4) yes
Zn(1) N(2) C(10) 120.5(4) yes
Zn(2) N(3) C(16) 124.7(5) yes
Zn(2) N(3) C(20) 119.2(4) yes
Zn(1) N(4) C(11) 124.5(5) yes
Zn(1) N(4) C(15) 119.0(3) yes

loop_
_geom_bond_atom_site_label_1
_geom_bond_atom_site_label_2
_geom_bond_distance
_geom_bond_publ_flag
Zn(1) S(1) 2.337(2) yes
Zn(1) S(4) 2.280(3) yes
Zn(1) N(2) 2.061(5) yes
Zn(1) N(4) 2.055(4) yes
Zn(2) S(5) 2.276(3) yes
Zn(2) S(7) 2.315(2) yes
Zn(2) N(1) 2.096(6) yes
Zn(2) N(3) 2.050(5) yes
S(1) P(1) 2.024(3) yes
S(2) P(1) 1.919(3) yes
S(3) P(2) 1.937(3) yes
S(4) P(2) 2.023(3) yes
S(5) P(3) 2.017(3) yes
S(6) P(3) 1.929(2) yes
S(7) P(4) 2.017(3) yes
S(8) P(4) 1.913(4) yes
C(1) H1 0.950(6) no
C(2) H2 0.950(6) no
C(4) H3 0.950(5) no
C(5) H4 0.950(6) no
C(6) H5 0.950(6) no
C(7) H6 0.950(6) no
C(9) H7 0.950(6) no
C(10) H8 0.950(6) no
C(11) H9 0.950(8) no
C(12) H10 0.950(6) no
C(14) H11 0.950(8) no
C(15) H12 0.950(6) no
C(16) H13 0.950(8) no
C(17) H14 0.950(6) no
C(19) H15 0.950(10) no
C(20) H16 0.950(8) no
C(21) H17 0.950(10) no
C(21) H18 0.950(10) no
C(22) H19 0.950(10) no
C(22) H20 0.950(10) no
C(22) H21 0.950(10) no
C(23) H42 0.95(2) no
C(23) H43 0.95(2) no
C(24) H44 0.95(2) no
C(24) H45 0.950(10) no
C(24) H46 0.950(10) no
C(25) H22 0.950(9) no
C(25) H23 0.950(8) no
C(26) H24 0.950(9) no
C(26) H25 0.950(8) no
C(26) H26 0.950(10) no
C(27) H27 0.950(10) no
C(27) H28 0.950(9) no
C(28) H29 0.950(9) no
C(28) H30 0.950(10) no
C(28) H31 0.950(9) no
C(29) H47 0.950(10) no
C(29) H48 0.950(10) no
C(30) H49 0.95(2) no
C(30) H50 0.95(2) no
C(30) H51 0.95(2) no
C(31) H52 0.95(2) no
C(31) H53 0.95(2) no
C(32) H54 0.95(2) no
C(32) H55 0.95(2) no
C(32) H56 0.95(2) no
C(33) H32 0.95(2) no
C(33) H33 0.95(2) no
C(34) H34 0.95(2) no
C(34) H35 0.950(10) no
C(34) H36 0.95(2) no
C(35) H37 0.95(2) no
C(35) H38 0.95(2) no
C(36) H39 0.950(10) no
C(36) H40 0.95(2) no
C(36) H41 0.950(10) no
C(23') H42 1.22(3) no
C(30') H47 0.34(4) no
C(32') H54 1.01(2) no
